data_2004738
loop_
_publ_author_name
'Tomlin, D. W.'
'Bunning, T. J.'
'Price, G. E.'
'Fratini, A. V.'
'Adams, W. W.'

_publ_section_title
;
 1-(4-Nitrophenyl)-4-piperidinol
;
_journal_issue 4
_journal_name_full 'Acta Crystallographica Section C'
_journal_page_first 1000
_journal_page_last 1002
_journal_paper_doi 10.1107/S0108270195014545
_journal_volume 52
_journal_year 1996
_chemical_formula_iupac 'C11 H14 N2 O3'
_chemical_formula_structural 'C11 H14 N2 O3'
_chemical_formula_sum 'C11 H14 N2 O3'
_chemical_formula_weight 222.24
_chemical_name_systematic 1-(4-nitrophenyl)-4-piperidinol
_space_group_IT_number 14
_symmetry_cell_setting monoclinic
_symmetry_space_group_name_Hall '-P 2yn'
_symmetry_space_group_name_H-M 'P 1 21/n 1'
_cell_angle_alpha 90
_cell_angle_beta 96.19(3)
_cell_angle_gamma 90
_cell_formula_units_Z 4
_cell_length_a 4.863(2)
_cell_length_b 10.8040(10)
_cell_length_c 20.139(5)
_cell_measurement_reflns_used 25
_cell_measurement_temperature 296
_cell_measurement_theta_max 12
_cell_measurement_theta_min 5
_cell_volume 1051.9(5)
_computing_cell_refinement 'CAD-4 Software'
_computing_data_collection 'CAD-4 Software (Enraf-Nonius, 1989)'
_computing_data_reduction 'Xtal3.2 DIFDAT ADDREF SORTRF (Hall, Flack & Stewart, 1992)'
_computing_molecular_graphics 'Xtal3.2 ORTEP'
_computing_publication_material 'Xtal3.2 BONDLA CIFIO'
_computing_structure_refinement 'Xtal3.2 CRYLSQ REGWT'
_computing_structure_solution 'Xtal3.2 GENTAN'
_diffrn_ambient_temperature 296
_diffrn_measurement_device 'Enraf-Nonius CAD-4'
_diffrn_measurement_method \w/2\q
_diffrn_radiation_source xray_tube
_diffrn_radiation_type MoK\a
_diffrn_radiation_wavelength 0.71073
_diffrn_reflns_av_R_equivalents 0.045
_diffrn_reflns_av_sigmaI/netI 0.076
_diffrn_reflns_limit_h_max 5
_diffrn_reflns_limit_h_min -5
_diffrn_reflns_limit_k_max 12
_diffrn_reflns_limit_k_min -12
_diffrn_reflns_limit_l_max 0
_diffrn_reflns_limit_l_min -23
_diffrn_reflns_number 3782
_diffrn_reflns_reduction_process perpendicular_monochr_Lp
_diffrn_reflns_theta_max 24.98
_diffrn_reflns_theta_min 2.03
_diffrn_standards_decay_% 1
_diffrn_standards_interval_time 240
_diffrn_standards_number 3
_exptl_absorpt_coefficient_mu 0.097
_exptl_absorpt_correction_type none
_exptl_crystal_colour 'bright yellow'
_exptl_crystal_density_diffrn 1.403
_exptl_crystal_density_meas 1.398
_exptl_crystal_density_method flotation
_exptl_crystal_description 'hexagonal needle'
_exptl_crystal_F_000 471.91
_exptl_crystal_size_max 0.60
_exptl_crystal_size_mid 0.30
_exptl_crystal_size_min 0.20
_refine_diff_density_max 0.431
_refine_diff_density_min -0.33
_refine_ls_extinction_method none
_refine_ls_goodness_of_fit_obs 1.376
_refine_ls_hydrogen_treatment 'H atoms refined isotropically'
_refine_ls_matrix_type full
_refine_ls_number_constraints 0
_refine_ls_number_parameters 201
_refine_ls_number_reflns 1094
_refine_ls_number_restraints 0
_refine_ls_R_factor_obs 0.064
_refine_ls_shift/esd_max 0.023
_refine_ls_shift/esd_mean 0.001
_refine_ls_structure_factor_coef F
_refine_ls_weighting_scheme 'Weighting scheme: calc'
_refine_ls_wR_factor_obs 0.041
_reflns_number_observed 1094
_reflns_number_total 1843
_reflns_observed_criterion refl_observed_if_I>3\s(I)
_cod_data_source_file ha1146.cif
_cod_data_source_block ha1146
_cod_original_cell_volume 1051.8(5)
_cod_original_sg_symbol_H-M 'P 21/n'
_cod_database_code 2004738

loop_
_symmetry_equiv_pos_as_xyz
+x,+y,+z
1/2-x,1/2+y,1/2-z
-x,-y,-z
1/2+x,1/2-y,1/2+z

loop_
_atom_site_aniso_label
_atom_site_aniso_U_11
_atom_site_aniso_U_22
_atom_site_aniso_U_33
_atom_site_aniso_U_12
_atom_site_aniso_U_13
_atom_site_aniso_U_23
C1 .047(2) .052(2) .039(2) -.004(2) .005(2) .007(2)
C2 .052(2) .047(2) .046(2) -.007(2) .001(2) -.004(2)
C3 .077(4) .042(2) .046(2) -.009(2) -.010(2) .003(2)
C4 .066(3) .065(3) .052(2) .014(2) .001(2) -.007(2)
C5 .068(3) .046(2) .055(2) .007(2) -.010(2) .003(2)
C6 .056(2) .038(2) .037(2) -.006(2) .009(2) .003(2)
C7 .061(3) .038(2) .040(2) -.003(2) .003(2) -.007(2)
C8 .055(2) .036(2) .053(2) -.002(2) .008(2) -.007(2)
C9 .051(3) .042(2) .034(2) -.009(2) .006(2) .0020(10)
C10 .063(3) .045(2) .035(2) -.002(2) .007(2) -.007(2)
C11 .059(3) .040(2) .046(2) .001(2) .010(2) -.005(2)
N1 .075(3) .047(2) .040(2) .002(2) -.006(2) .0020(10)
N2 .056(2) .052(2) .042(2) .001(2) .0080(10) -.004(2)
O1 .086(2) .067(2) .050(2) -.014(2) .003(2) .0190(10)
O2 .068(2) .061(2) .061(2) .015(2) -.0020(10) -.0080(10)
O3 .080(2) .063(2) .050(2) -.001(2) -.0030(10) -.0160(10)

loop_
_atom_site_label
_atom_site_fract_x
_atom_site_fract_y
_atom_site_fract_z
_atom_site_U_iso_or_equiv
_atom_site_thermal_displace_type
C1 .5740(8) .6355(4) .7604(2) .046(2) Uani
C2 .4387(9) .7593(4) .7454(2) .049(2) Uani
C3 .5098(13) .8103(4) .6791(2) .056(3) Uani
C4 .5835(13) .6045(5) .6379(2) .061(3) Uani
C5 .5068(11) .5480(4) .7027(2) .058(2) Uani
C6 .2350(9) .7410(4) .5744(2) .043(2) Uani
C7 .0644(9) .8465(3) .5715(2) .046(2) Uani
C8 -0.1423(10) .8638(4) .5212(2) .048(2) Uani
C9 -0.1885(9) .7766(4) .4707(2) .042(2) Uani
C10 -.0195(10) .6736(4) .4702(2) .048(2) Uani
C11 .1876(10) .6552(4) .5211(2) .048(2) Uani
N1 .4387(9) .7220(3) .6254(2) .055(2) Uani
N2 -0.4137(8) .7929(3) .4194(2) .050(2) Uani
O1 .4887(8) .5816(3) .8192(2) .068(2) Uani
O2 -0.5450(7) .8903(3) .4177(2) .064(2) Uani
O3 -0.4692(8) .7101(3) .37860(10) .065(2) Uani
H2 .782(8) .649(3) .768(2) .028(8) Uiso
H1 .62(2) .607(8) .860(4) .12(2) Uiso
H3 .520(9) .816(4) .787(2) .050(10) Uiso
H4 .230(10) .747(6) .744(3) .08(2) Uiso
H5 .443(8) .891(4) .672(2) .033(9) Uiso
H6 .730(10) .811(4) .686(2) .040(10) Uiso
H8 .520(10) .542(5) .608(3) .070(10) Uiso
H7 .770(10) .624(5) .646(3) .070(10) Uiso
H9 .50(2) .456(8) .739(4) .13(3) Uiso
H10 .296(9) .535(3) .696(2) .036(9) Uiso
H11 .081(9) .906(4) .611(2) .050(10) Uiso
H12 -0.260(10) .931(5) .524(2) .060(10) Uiso
H13 -.030(10) .623(5) .430(3) .070(10) Uiso
H14 .330(10) .582(5) .517(3) .070(10) Uiso

loop_
_atom_type_symbol
_atom_type_scat_dispersion_real
_atom_type_scat_dispersion_imag
_atom_type_scat_source
C .002 .002 'International Tables for X-ray Crystallography Vol IV Tables 2.2B and 2.3.1'
H 0 0 'International Tables for X-ray Crystallography Vol IV Tables 2.2B and 2.3.1'
O .008 .006 'International Tables for X-ray Crystallography Vol IV Tables 2.2B and 2.3.1'
N .004 .003 'International Tables for X-ray Crystallography Vol IV Tables 2.2B and 2.3.1'

loop_
_geom_angle_atom_site_label_1
_geom_angle_atom_site_label_2
_geom_angle_atom_site_label_3
_geom_angle
_geom_angle_publ_flag
H2 C1 O1 108(2) no
H2 C1 C2 108(2) no
H2 C1 C5 110(2) no
O1 C1 C2 111.8(3) no
O1 C1 C5 109.1(3) no
C2 C1 C5 110.4(3) no
H4 C2 H3 112(4) no
H4 C2 C1 108(3) no
H4 C2 C3 110(3) no
H3 C2 C1 104(2) no
H3 C2 C3 112(2) no
C1 C2 C3 111.3(4) yes
H5 C3 H6 110(3) no
H5 C3 N1 116(2) no
H5 C3 C2 112(2) no
H6 C3 N1 105(2) no
H6 C3 C2 102(2) no
N1 C3 C2 110.9(4) no
H7 C4 H8 122(5) no
H7 C4 N1 106(3) no
H7 C4 C5 105(3) no
H8 C4 N1 113(3) no
H8 C4 C5 99(3) no
N1 C4 C5 109.7(4) no
H10 C5 H9 83(5) no
H10 C5 C1 108(2) no
H10 C5 C4 106(2) no
H9 C5 C1 94(4) no
H9 C5 C4 149(4) no
C1 C5 C4 110.9(4) no
N1 C6 C7 122.1(3) no
N1 C6 C11 121.1(4) no
C7 C6 C11 116.8(3) no
H11 C7 C8 119(2) no
H11 C7 C6 119(2) no
C8 C7 C6 121.8(4) no
H12 C8 C7 118(3) no
H12 C8 C9 121(3) no
C7 C8 C9 120.0(4) no
C10 C9 C8 120.2(4) no
C10 C9 N2 120.1(3) no
C8 C9 N2 119.7(4) no
H13 C10 C11 121(3) no
H13 C10 C9 119(3) no
C11 C10 C9 119.9(4) no
H14 C11 C10 119(3) no
H14 C11 C6 119(3) no
C10 C11 C6 121.1(4) no
C6 N1 C3 123.8(4) no
C6 N1 C4 124.0(3) no
C3 N1 C4 111.7(4) yes
O3 N2 O2 122.0(4) yes
O3 N2 C9 119.3(4) no
O2 N2 C9 118.7(3) no
H1 O1 C1 110(5) no

loop_
_geom_bond_atom_site_label_1
_geom_bond_atom_site_label_2
_geom_bond_distance
_geom_bond_publ_flag
C1 H2 1.02(4) no
C1 O1 1.421(5) yes
C1 C2 1.506(6) no
C1 C5 1.507(6) no
C2 H4 1.02(7) no
C2 H3 1.07(4) no
C2 C3 1.518(6) no
C3 H5 .94(4) no
C3 H6 1.05(5) no
C3 N1 1.456(5) no
C4 H7 .93(6) no
C4 H8 .94(5) no
C4 N1 1.460(6) no
C4 C5 1.522(7) no
C5 H10 1.03(5) no
C5 H9 1.23(9) no
C6 N1 1.363(5) yes
C6 C7 1.407(6) no
C6 C11 1.419(5) no
C7 H11 1.01(4) no
C7 C8 1.361(6) no
C8 H12 .93(6) no
C8 C9 1.386(5) no
C9 C10 1.384(6) no
C9 N2 1.433(5) yes
C10 H13 .97(6) no
C10 C11 1.373(6) no
C11 H14 1.06(6) no
N2 O3 1.225(5) yes
N2 O2 1.229(5) yes
O1 H1 1.02(8) no

loop_
_geom_torsion_atom_site_label_1
_geom_torsion_atom_site_label_2
_geom_torsion_atom_site_label_3
_geom_torsion_atom_site_label_4
_geom_torsion
_geom_torsion_publ_flag
C5 C1 C2 C3 -53.0(5) no
C5 C1 C2 H3 -173(3) no
C5 C1 C2 H4 68(3) no
O1 C1 C2 C3 -174.6(4) no
O1 C1 C2 H3 65(3) no
O1 C1 C2 H4 -54(3) no
H2 C1 C2 C3 67(2) no
H2 C1 C2 H3 -53(3) no
H2 C1 C2 H4 -172(4) no
C2 C1 C5 C4 54.4(5) no
C2 C1 C5 H9 -145(4) no
C2 C1 C5 H10 -62(2) no
O1 C1 C5 C4 177.6(4) no
O1 C1 C5 H9 -22(4) no
O1 C1 C5 H10 61(2) no
H2 C1 C5 C4 -65(2) no
H2 C1 C5 H9 96(5) no
H2 C1 C5 H10 179(3) no
C2 C1 O1 H1 -91(5) no
C5 C1 O1 H1 147(5) no
H2 C1 O1 H1 28(5) no
C1 C2 C3 N1 55.0(5) no
C1 C2 C3 H5 -174(2) no
C1 C2 C3 H6 -56(2) no
H3 C2 C3 N1 170(3) no
H3 C2 C3 H5 -58(4) no
H3 C2 C3 H6 59(3) no
H4 C2 C3 N1 -64(4) no
H4 C2 C3 H5 67(4) no
H4 C2 C3 H6 -175(4) no
C2 C3 N1 C4 -58.9(6) no
C2 C3 N1 C6 112.9(5) no
H5 C3 N1 C4 172(3) no
H5 C3 N1 C6 -16(3) no
H6 C3 N1 C4 51(2) no
H6 C3 N1 C6 -138(2) no
N1 C4 C5 C1 -57.5(5) no
N1 C4 C5 H9 163(8) no
N1 C4 C5 H10 60(2) no
H8 C4 C5 C1 -177(3) no
H8 C4 C5 H9 44(8) no
H8 C4 C5 H10 -59(4) no
H7 C4 C5 C1 57(4) no
H7 C4 C5 H9 -83(8) no
H7 C4 C5 H10 174(4) no
C5 C4 N1 C3 59.9(6) no
C5 C4 N1 C6 -111.9(5) no
H8 C4 N1 C3 170(4) no
H8 C4 N1 C6 -2(4) no
H7 C4 N1 C3 -54(3) no
H7 C4 N1 C6 135(3) no
C11 C6 C7 C8 2.1(6) no
C11 C6 C7 H11 175(3) no
N1 C6 C7 C8 -178.6(4) no
N1 C6 C7 H11 -6(3) no
C7 C6 C11 C10 -1.5(6) no
C7 C6 C11 H14 170(4) no
N1 C6 C11 C10 179.3(4) no
N1 C6 C11 H14 -9(4) no
C7 C6 N1 C3 -3.5(7) yes
C7 C6 N1 C4 167.4(4) no
C11 C6 N1 C3 175.7(4) no
C11 C6 N1 C4 -13.4(7) no
C6 C7 C8 C9 -.5(7) no
C6 C7 C8 H12 174(4) no
H11 C7 C8 C9 -173(3) no
H11 C7 C8 H12 1(5) no
C7 C8 C9 C10 -1.9(7) no
C7 C8 C9 N2 177.4(4) no
H12 C8 C9 C10 -176(4) no
H12 C8 C9 N2 3(4) no
C8 C9 C10 C11 2.5(7) no
C8 C9 C10 H13 -168(4) no
N2 C9 C10 C11 -176.8(4) no
N2 C9 C10 H13 13(4) no
C8 C9 N2 O2 7.1(6) no
C8 C9 N2 O3 -173.2(4) no
C10 C9 N2 O2 -173.6(4) no
C10 C9 N2 O3 6.2(6) yes
C9 C10 C11 C6 -.8(7) no
C9 C10 C11 H14 -173(4) no
H13 C10 C11 C6 169(4) no
H13 C10 C11 H14 -3(5) no
